data_1559629
loop_
_publ_author_name
'Fujimoto, Ayako'
'Fujinaga, Noriko'
'Nishimura, Ryo'
'Hatano, Eri'
'Kono, Luna'
'Nagai, Akira'
'Sekine, Akiko'
'Hattori, Yohei'
'Kojima, Yuko'
'Yasuda, Nobuhiro'
'Morimoto, Masakazu'
'Yokojima, Satoshi'
'Nakamura, Shinichiro'
'Feringa, Ben L.'
'Uchida, Kingo'

_publ_section_title
;
 Photoinduced swing of a diarylethene thin broad sword shaped crystal: a
 study on the detailed mechanism
;
_journal_issue 45
_journal_name_full 'Chemical Science'
_journal_page_first 12307
_journal_page_last 12315
_journal_paper_doi 10.1039/D0SC05388K
_journal_volume 11
_journal_year 2020
_chemical_absolute_configuration ad
_chemical_formula_sum 'C33 H28 F6 N2 O2 S2'
_chemical_formula_weight 662.69
_chemical_melting_point 270.6(7)
_chemical_name_systematic 1,2-Bis(2-methyl-5-{[((R)-1-phenylethyl)amino]carbonyl}thien-3-yl)perfluorocyclopentene
_chemical_properties_physical Photo-sensitive
_space_group_crystal_system monoclinic
_space_group_IT_number 4
_space_group_name_Hall 'P 2yb'
_space_group_name_H-M_alt 'P 1 21 1'
_atom_sites_solution_hydrogens geom
_audit_creation_method SHELXL-2014/7
_audit_update_record
;
2019-07-04 deposited with the CCDC.	2020-10-14 downloaded from the CCDC.
;
_cell_angle_alpha 90
_cell_angle_beta 106.695(8)
_cell_angle_gamma 90
_cell_formula_units_Z 4
_cell_length_a 12.3660(5)
_cell_length_b 14.6509(6)
_cell_length_c 19.3318(9)
_cell_measurement_reflns_used 76319
_cell_measurement_temperature 173(2)
_cell_measurement_theta_max 16.004
_cell_measurement_theta_min 0.657
_cell_volume 3354.8(3)
_computing_structure_refinement 'SHELXL-2014/7 (Sheldrick, 2014)'
_diffrn_ambient_temperature 173(2)
_diffrn_measured_fraction_theta_full 1.000
_diffrn_measured_fraction_theta_max 1.000
_diffrn_measurement_device_type 'PILATUS3 X CdTe 1M'
_diffrn_measurement_method \w
_diffrn_radiation_monochromator Si_311
_diffrn_radiation_type synchrotron
_diffrn_radiation_wavelength 0.4246
_diffrn_reflns_av_R_equivalents 0.0382
_diffrn_reflns_av_unetI/netI 0.0270
_diffrn_reflns_Laue_measured_fraction_full 1.000
_diffrn_reflns_Laue_measured_fraction_max 1.000
_diffrn_reflns_limit_h_max 16
_diffrn_reflns_limit_h_min -16
_diffrn_reflns_limit_k_max 18
_diffrn_reflns_limit_k_min -19
_diffrn_reflns_limit_l_max 25
_diffrn_reflns_limit_l_min -25
_diffrn_reflns_number 76319
_diffrn_reflns_point_group_measured_fraction_full 0.992
_diffrn_reflns_point_group_measured_fraction_max 0.991
_diffrn_reflns_theta_full 14.759
_diffrn_reflns_theta_max 16.004
_diffrn_reflns_theta_min 0.657
_diffrn_source 'SPring-8 BL02B1'
_exptl_absorpt_coefficient_mu 0.067
_exptl_crystal_colour colourless
_exptl_crystal_density_diffrn 1.312
_exptl_crystal_description block
_exptl_crystal_F_000 1368
_exptl_crystal_recrystallization_method 'Re-crystallisation from solvent: MeOH'
_exptl_crystal_size_max 0.124
_exptl_crystal_size_mid 0.083
_exptl_crystal_size_min 0.066
_refine_diff_density_max 1.296
_refine_diff_density_min -0.447
_refine_diff_density_rms 0.059
_refine_ls_abs_structure_details
;
 Flack x determined using 5909 quotients [(I+)-(I-)]/[(I+)+(I-)]
 (Parsons, Flack and Wagner, Acta Cryst. B69 (2013) 249-259).
;
_refine_ls_abs_structure_Flack 0.11(4)
_refine_ls_extinction_method none
_refine_ls_goodness_of_fit_ref 1.065
_refine_ls_hydrogen_treatment constr
_refine_ls_matrix_type full
_refine_ls_number_parameters 835
_refine_ls_number_reflns 15247
_refine_ls_number_restraints 1
_refine_ls_restrained_S_all 1.065
_refine_ls_R_factor_all 0.0682
_refine_ls_R_factor_gt 0.0642
_refine_ls_shift/su_max 0.018
_refine_ls_shift/su_mean 0.000
_refine_ls_structure_factor_coef Fsqd
_refine_ls_weighting_details 'w=1/[\s^2^(Fo^2^)+(0.1256P)^2^+1.0127P] where P=(Fo^2^+2Fc^2^)/3'
_refine_ls_weighting_scheme calc
_refine_ls_wR_factor_gt 0.1909
_refine_ls_wR_factor_ref 0.1956
_reflns_Friedel_coverage 0.907
_reflns_Friedel_fraction_full 0.983
_reflns_Friedel_fraction_max 0.981
_reflns_number_gt 13926
_reflns_number_total 15247
_reflns_threshold_expression 'I > 2\s(I)'
_cod_data_source_file d0sc05388k4.cif
_cod_data_source_block 1oRR_MeOH_36_173K
_cod_depositor_comments
;
The following automatic conversions were performed:

data item '_chemical_melting_point' value '270.0-271.3' was changed
to '270.6(7)' -- the average value was taken and precision was
estimated.

Automatic conversion script
Id: cif_fix_values 7556 2019-12-06 15:28:31Z antanas 
;
_cod_original_sg_symbol_H-M 'P 21'
_cod_database_code 1559629
_shelx_shelxl_version_number 2014/7
_shelx_space_group_comment
;
The symmetry employed for this shelxl refinement is uniquely defined
by the following loop, which should always be used as a source of
symmetry information in preference to the above space-group names.
They are only intended as comments.
;
_shelx_estimated_absorpt_t_min 0.992
_shelx_estimated_absorpt_t_max 0.996

loop_
_space_group_symop_operation_xyz
'x, y, z'
'-x, y+1/2, -z'

loop_
_atom_site_label
_atom_site_type_symbol
_atom_site_fract_x
_atom_site_fract_y
_atom_site_fract_z
_atom_site_U_iso_or_equiv
_atom_site_adp_type
_atom_site_occupancy
_atom_site_site_symmetry_order
_atom_site_calc_flag
_atom_site_refinement_flags_posn
_atom_site_refinement_flags_adp
_atom_site_refinement_flags_occupancy
_atom_site_disorder_assembly
_atom_site_disorder_group
S1 S 0.80724(12) 1.20640(9) 0.41769(8) 0.0645(4) Uani 1 1 d . . . . .
S2 S 0.63856(15) 1.24920(13) 0.66195(9) 0.0799(5) Uani 1 1 d . . . . .
O1 O 0.7092(3) 1.1587(2) 0.2663(2) 0.0535(8) Uani 1 1 d . . . . .
O2 O 0.7494(3) 1.2152(2) 0.8158(2) 0.0607(9) Uani 1 1 d . . . . .
N1 N 0.5836(3) 1.2734(2) 0.23389(19) 0.0424(7) Uani 1 1 d . . . . .
H1 H 0.5523 1.3218 0.2471 0.051 Uiso 1 1 calc R U . . .
N2 N 0.8705(3) 1.3343(3) 0.8373(2) 0.0507(9) Uani 1 1 d . . . . .
H2 H 0.8970 1.3812 0.8189 0.061 Uiso 1 1 calc R U . . .
C1 C 0.4685(6) 1.3125(4) 0.1134(3) 0.0668(15) Uani 1 1 d . . . . .
H1A H 0.4031 1.3237 0.1313 0.100 Uiso 1 1 calc R U . . .
H1B H 0.4426 1.2917 0.0632 0.100 Uiso 1 1 calc R U . . .
H1C H 0.5117 1.3691 0.1161 0.100 Uiso 1 1 calc R U . . .
C2 C 0.5434(4) 1.2394(3) 0.1598(2) 0.0478(9) Uani 1 1 d . . . . .
H2A H 0.6107 1.2311 0.1415 0.057 Uiso 1 1 calc R U . . .
C3 C 0.6676(4) 1.2307(3) 0.2810(2) 0.0431(8) Uani 1 1 d . . . . .
C4 C 0.7112(4) 1.2704(3) 0.3538(3) 0.0497(10) Uani 1 1 d . . . . .
C5 C 0.6945(4) 1.3541(3) 0.3796(2) 0.0457(9) Uani 1 1 d . . . . .
H5 H 0.6489 1.4004 0.3512 0.055 Uiso 1 1 calc R U . . .
C6 C 0.7538(5) 1.3640(3) 0.4542(2) 0.0536(11) Uani 1 1 d . . . . .
C7 C 0.8193(5) 1.2897(4) 0.4831(3) 0.0645(14) Uani 1 1 d . . . . .
C8 C 0.8983(7) 1.2722(5) 0.5555(4) 0.085(2) Uani 1 1 d . . . . .
H8A H 0.9190 1.3302 0.5812 0.128 Uiso 1 1 calc R U . . .
H8B H 0.9665 1.2423 0.5503 0.128 Uiso 1 1 calc R U . . .
H8C H 0.8619 1.2326 0.5830 0.128 Uiso 1 1 calc R U . . .
C9 C 0.7446(5) 1.4480(3) 0.4937(3) 0.0572(12) Uani 1 1 d . . . . .
C10 C 0.7449(9) 1.5380(4) 0.4586(3) 0.091(3) Uani 1 1 d . . . . .
C11 C 0.7604(8) 1.6098(4) 0.5188(3) 0.0779(19) Uani 1 1 d . . . . .
C12 C 0.7290(7) 1.5582(4) 0.5789(3) 0.0787(19) Uani 1 1 d . . . . .
C13 C 0.7310(5) 1.4588(3) 0.5599(3) 0.0554(11) Uani 1 1 d . . . . .
C14 C 0.5507(7) 1.3029(8) 0.5197(4) 0.098(3) Uani 1 1 d . . . . .
H14A H 0.5330 1.3609 0.4936 0.147 Uiso 1 1 calc R U . . .
H14B H 0.4817 1.2770 0.5269 0.147 Uiso 1 1 calc R U . . .
H14C H 0.5823 1.2603 0.4916 0.147 Uiso 1 1 calc R U . . .
C15 C 0.6338(6) 1.3189(5) 0.5905(3) 0.0779(18) Uani 1 1 d . . . . .
C16 C 0.7130(4) 1.3882(4) 0.6088(3) 0.0557(10) Uani 1 1 d . . . . .
C17 C 0.7764(4) 1.3837(3) 0.6831(2) 0.0470(9) Uani 1 1 d . . . . .
H17 H 0.8328 1.4268 0.7059 0.056 Uiso 1 1 calc R U . . .
C18 C 0.7478(4) 1.3114(3) 0.7179(3) 0.0524(10) Uani 1 1 d . . . . .
C19 C 0.7903(4) 1.2817(3) 0.7942(3) 0.0477(9) Uani 1 1 d . . . . .
C20 C 0.9147(5) 1.3148(4) 0.9149(3) 0.0570(11) Uani 1 1 d . . . . .
H20 H 0.8610 1.2720 0.9283 0.068 Uiso 1 1 calc R U . . .
C21 C 0.9162(6) 1.4032(5) 0.9562(4) 0.0754(17) Uani 1 1 d . . . . .
H21A H 0.9565 1.4502 0.9373 0.113 Uiso 1 1 calc R U . . .
H21B H 0.9545 1.3931 1.0075 0.113 Uiso 1 1 calc R U . . .
H21C H 0.8385 1.4234 0.9505 0.113 Uiso 1 1 calc R U . . .
C101 C 0.4856(4) 1.1469(3) 0.1561(3) 0.0522(10) Uani 1 1 d . . . . .
C102 C 0.4937(5) 1.0861(4) 0.1042(3) 0.0663(14) Uani 1 1 d . . . . .
H102 H 0.5339 1.1027 0.0711 0.080 Uiso 1 1 calc R U . . .
C103 C 0.4432(7) 0.9993(4) 0.0992(4) 0.0800(19) Uani 1 1 d . . . . .
H103 H 0.4508 0.9573 0.0635 0.096 Uiso 1 1 calc R U . . .
C104 C 0.3847(6) 0.9763(5) 0.1448(5) 0.087(2) Uani 1 1 d . . . . .
H104 H 0.3516 0.9174 0.1419 0.104 Uiso 1 1 calc R U . . .
C105 C 0.3719(6) 1.0371(6) 0.1958(6) 0.091(2) Uani 1 1 d . . . . .
H105 H 0.3281 1.0208 0.2270 0.109 Uiso 1 1 calc R U . . .
C106 C 0.4236(5) 1.1238(5) 0.2022(4) 0.0740(16) Uani 1 1 d . . . . .
H106 H 0.4156 1.1657 0.2379 0.089 Uiso 1 1 calc R U . . .
C201 C 1.0280(5) 1.2697(3) 0.9333(2) 0.0523(10) Uani 1 1 d . . . . .
C202 C 1.0460(7) 1.1847(4) 0.9652(3) 0.0740(17) Uani 1 1 d . . . . .
H202 H 0.9848 1.1527 0.9745 0.089 Uiso 1 1 calc R U . . .
C203 C 1.1527(9) 1.1453(5) 0.9839(4) 0.092(3) Uani 1 1 d . . . . .
H203 H 1.1644 1.0872 1.0066 0.110 Uiso 1 1 calc R U . . .
C204 C 1.2426(8) 1.1910(6) 0.9692(4) 0.090(2) Uani 1 1 d . . . . .
H204 H 1.3152 1.1636 0.9809 0.108 Uiso 1 1 calc R U . . .
C205 C 1.2262(6) 1.2735(6) 0.9387(4) 0.0811(18) Uani 1 1 d . . . . .
H205 H 1.2880 1.3051 0.9300 0.097 Uiso 1 1 calc R U . . .
C206 C 1.1194(5) 1.3141(4) 0.9194(3) 0.0622(12) Uani 1 1 d . . . . .
H206 H 1.1090 1.3722 0.8966 0.075 Uiso 1 1 calc R U . . .
F1 F 0.8289(10) 1.5478(3) 0.4280(4) 0.178(5) Uani 1 1 d . . . . .
F2 F 0.6516(8) 1.5549(3) 0.4060(3) 0.166(4) Uani 1 1 d . . . . .
F3 F 0.8668(6) 1.6336(5) 0.5436(3) 0.1237(19) Uani 1 1 d . . . . .
F4 F 0.7006(6) 1.6846(3) 0.4990(2) 0.117(2) Uani 1 1 d . . . . .
F5 F 0.7956(7) 1.5788(3) 0.6439(2) 0.130(3) Uani 1 1 d . . . . .
F6 F 0.6264(7) 1.5862(4) 0.5815(4) 0.134(2) Uani 1 1 d . . . . .
S3 S 0.62239(10) 0.89210(8) 0.67442(6) 0.0518(3) Uani 1 1 d . . . . .
S4 S 0.92367(11) 0.64671(10) 0.83361(7) 0.0604(3) Uani 1 1 d . . . . .
O3 O 0.4646(3) 0.9655(2) 0.7554(2) 0.0528(7) Uani 1 1 d . . . . .
N3 N 0.5690(3) 1.0915(2) 0.7986(2) 0.0465(8) Uani 1 1 d . . . . .
H3 H 0.6254 1.1260 0.7950 0.056 Uiso 1 1 calc R U . . .
C22 C 0.4223(4) 1.1995(4) 0.8062(3) 0.0622(12) Uani 1 1 d . . . . .
H22A H 0.4672 1.2512 0.7978 0.093 Uiso 1 1 calc R U . . .
H22B H 0.3751 1.2192 0.8364 0.093 Uiso 1 1 calc R U . . .
H22C H 0.3741 1.1770 0.7598 0.093 Uiso 1 1 calc R U . . .
C23 C 0.5001(4) 1.1242(3) 0.8439(3) 0.0448(9) Uani 1 1 d . . . . .
H23 H 0.4525 1.0722 0.8517 0.054 Uiso 1 1 calc R U . . .
C24 C 0.5513(4) 1.0125(3) 0.7626(2) 0.0417(8) Uani 1 1 d . . . . .
C25 C 0.6440(4) 0.9815(3) 0.7355(2) 0.0435(8) Uani 1 1 d . . . . .
C26 C 0.7551(4) 1.0056(3) 0.7575(2) 0.0417(8) Uani 1 1 d . . . . .
H26 H 0.7834 1.0552 0.7892 0.050 Uiso 1 1 calc R U . . .
C27 C 0.8246(4) 0.9488(3) 0.7280(2) 0.0421(8) Uani 1 1 d . . . . .
C28 C 0.7639(4) 0.8849(3) 0.6805(2) 0.0483(9) Uani 1 1 d . . . . .
C29 C 0.8049(6) 0.8152(4) 0.6375(3) 0.0660(14) Uani 1 1 d . . . . .
H29A H 0.8817 0.8307 0.6370 0.099 Uiso 1 1 calc R U . . .
H29B H 0.7549 0.8144 0.5879 0.099 Uiso 1 1 calc R U . . .
H29C H 0.8048 0.7549 0.6594 0.099 Uiso 1 1 calc R U . . .
C30 C 0.9469(4) 0.9563(3) 0.7500(2) 0.0461(9) Uani 1 1 d . . . . .
C32 C 1.1325(5) 1.0213(4) 0.7707(3) 0.0597(12) Uani 1 1 d . . . . .
C34 C 1.0219(4) 0.8887(3) 0.7780(3) 0.0506(9) Uani 1 1 d . . . . .
C35 C 0.8591(5) 0.8201(5) 0.8664(3) 0.0681(15) Uani 1 1 d . . . . .
H35A H 0.8920 0.8812 0.8764 0.102 Uiso 1 1 calc R U . . .
H35B H 0.8580 0.7909 0.9118 0.102 Uiso 1 1 calc R U . . .
H35C H 0.7819 0.8249 0.8344 0.102 Uiso 1 1 calc R U . . .
C36 C 0.9281(4) 0.7644(4) 0.8308(3) 0.0525(10) Uani 1 1 d . . . . .
C37 C 0.9996(4) 0.7924(3) 0.7912(3) 0.0487(9) Uani 1 1 d . . . . .
C38 C 1.0515(4) 0.7191(3) 0.7657(3) 0.0475(9) Uani 1 1 d . . . . .
H38 H 1.1047 0.7267 0.7391 0.057 Uiso 1 1 calc R U . . .
C39 C 1.0168(4) 0.6351(3) 0.7836(3) 0.0517(10) Uani 1 1 d . . . . .
C301 C 0.5821(4) 1.1493(3) 0.9168(3) 0.0503(9) Uani 1 1 d . . . . .
C302 C 0.6576(6) 1.0848(5) 0.9539(3) 0.0689(14) Uani 1 1 d . . . . .
H302 H 0.6537 1.0242 0.9358 0.083 Uiso 1 1 calc R U . . .
C303 C 0.7396(6) 1.1071(6) 1.0179(4) 0.087(2) Uani 1 1 d . . . . .
H303 H 0.7898 1.0615 1.0438 0.104 Uiso 1 1 calc R U . . .
C304 C 0.7478(7) 1.1958(7) 1.0436(3) 0.088(2) Uani 1 1 d . . . . .
H304 H 0.8047 1.2112 1.0867 0.106 Uiso 1 1 calc R U . . .
C305 C 0.6753(6) 1.2608(5) 1.0078(3) 0.0738(16) Uani 1 1 d . . . . .
H305 H 0.6811 1.3216 1.0255 0.089 Uiso 1 1 calc R U . . .
C306 C 0.5904(5) 1.2371(4) 0.9436(3) 0.0570(11) Uani 1 1 d . . . . .
H306 H 0.5386 1.2824 0.9187 0.068 Uiso 1 1 calc R U . . .
O4A O 0.9997(4) 0.4727(3) 0.7786(3) 0.0567(11) Uiso 0.815(7) 1 d . . P A 1
N4A N 1.1223(4) 0.5336(4) 0.7244(3) 0.0494(11) Uiso 0.815(7) 1 d . . P A 1
H4A H 1.1524 0.5841 0.7136 0.059 Uiso 0.815(7) 1 calc R U P A 1
C40A C 1.0486(5) 0.5397(4) 0.7622(4) 0.0452(13) Uiso 0.815(7) 1 d . . P A 1
C41A C 1.1557(6) 0.4465(6) 0.6999(5) 0.0646(16) Uiso 0.815(7) 1 d . . P A 1
H41A H 1.0910 0.4027 0.6896 0.077 Uiso 0.815(7) 1 calc R U P A 1
C42A C 1.2562(13) 0.4095(11) 0.7632(8) 0.119(4) Uiso 0.815(7) 1 d . . P A 1
H42A H 1.3268 0.4381 0.7610 0.178 Uiso 0.815(7) 1 calc R U P A 1
H42B H 1.2619 0.3432 0.7586 0.178 Uiso 0.815(7) 1 calc R U P A 1
H42C H 1.2428 0.4240 0.8096 0.178 Uiso 0.815(7) 1 calc R U P A 1
C401 C 1.1900(8) 0.4630(6) 0.6327(4) 0.1191(18) Uani 0.815(7) 1 d G . P A 1
C402 C 1.1057(7) 0.4734(6) 0.5679(5) 0.1191(18) Uani 0.815(7) 1 d G . P A 1
H402 H 1.0286 0.4707 0.5670 0.143 Uiso 0.815(7) 1 calc R U P A 1
C403 C 1.1342(7) 0.4878(6) 0.5042(4) 0.1191(18) Uani 0.815(7) 1 d G . P A 1
H403 H 1.0766 0.4949 0.4599 0.143 Uiso 0.815(7) 1 calc R U P A 1
C404 C 1.2471(8) 0.4917(6) 0.5054(4) 0.1191(18) Uani 0.815(7) 1 d G . P A 1
H404 H 1.2666 0.5015 0.4619 0.143 Uiso 0.815(7) 1 calc R U P A 1
C405 C 1.3314(6) 0.4813(6) 0.5703(5) 0.1191(18) Uani 0.815(7) 1 d G . P A 1
H405 H 1.4085 0.4840 0.5712 0.143 Uiso 0.815(7) 1 calc R U P A 1
C406 C 1.3029(7) 0.4670(6) 0.6340(4) 0.1191(18) Uani 0.815(7) 1 d G . P A 1
H406 H 1.3605 0.4598 0.6783 0.143 Uiso 0.815(7) 1 calc R U P A 1
O4B O 0.9893(10) 0.4865(9) 0.8024(8) 0.024(3) Uiso 0.185(7) 1 d . . P A 2
C40B C 1.0354(12) 0.5492(10) 0.7830(9) 0.016(3) Uiso 0.185(7) 1 d . . P A 2
N4B N 1.1224(11) 0.5340(9) 0.7549(9) 0.022(3) Uiso 0.185(7) 1 d . . P A 2
H4B H 1.1567 0.5837 0.7465 0.026 Uiso 0.185(7) 1 calc R U P A 2
C41B C 1.1703(18) 0.4461(15) 0.7355(13) 0.039(4) Uiso 0.185(7) 1 d . . P A 2
H41B H 1.1284 0.4023 0.7581 0.047 Uiso 0.185(7) 1 calc R U P A 2
C42B C 1.288(2) 0.441(2) 0.7936(15) 0.051(6) Uiso 0.185(7) 1 d . . P A 2
H42D H 1.3174 0.3785 0.7964 0.077 Uiso 0.185(7) 1 calc R U P A 2
H42E H 1.2808 0.4591 0.8408 0.077 Uiso 0.185(7) 1 calc R U P A 2
H42F H 1.3412 0.4825 0.7800 0.077 Uiso 0.185(7) 1 calc R U P A 2
C411 C 1.135(4) 0.416(2) 0.6684(18) 0.1191(18) Uani 0.185(7) 1 d G . P A 2
C412 C 1.096(4) 0.4773(19) 0.612(2) 0.1191(18) Uani 0.185(7) 1 d G . P A 2
H412 H 1.0739 0.5371 0.6210 0.143 Uiso 0.185(7) 1 calc R U P A 2
C413 C 1.089(4) 0.451(2) 0.5415(19) 0.1191(18) Uani 0.185(7) 1 d G . P A 2
H413 H 1.0624 0.4928 0.5028 0.143 Uiso 0.185(7) 1 calc R U P A 2
C414 C 1.122(4) 0.364(2) 0.5280(18) 0.1191(18) Uani 0.185(7) 1 d G . P A 2
H414 H 1.1169 0.3455 0.4800 0.143 Uiso 0.185(7) 1 calc R U P A 2
C415 C 1.161(4) 0.3024(19) 0.585(2) 0.1191(18) Uani 0.185(7) 1 d G . P A 2
H415 H 1.1829 0.2426 0.5753 0.143 Uiso 0.185(7) 1 calc R U P A 2
C416 C 1.168(4) 0.329(2) 0.6548(19) 0.1191(18) Uani 0.185(7) 1 d G . P A 2
H416 H 1.1944 0.2869 0.6935 0.143 Uiso 0.185(7) 1 calc R U P A 2
F7A F 0.9718(15) 1.0912(9) 0.6918(7) 0.084(3) Uani 0.655(10) 1 d . . P B 3
F8A F 0.9942(9) 1.1011(8) 0.8041(5) 0.074(3) Uani 0.655(10) 1 d . . P B 3
F9A F 1.1626(7) 1.0112(6) 0.7079(4) 0.081(2) Uani 0.655(10) 1 d . . P B 3
F10A F 1.2044(6) 1.0817(4) 0.8118(5) 0.079(2) Uani 0.655(10) 1 d . . P B 3
F11A F 1.2186(6) 0.8735(5) 0.7871(6) 0.075(2) Uani 0.655(10) 1 d . . P B 3
F12A F 1.1781(5) 0.9353(4) 0.8792(3) 0.0683(16) Uani 0.655(10) 1 d . . P B 3
C31A C 1.0125(11) 1.0439(12) 0.7481(15) 0.0558(13) Uani 0.655(10) 1 d . . P B 3
C33A C 1.1423(8) 0.9263(6) 0.8058(6) 0.0558(13) Uani 0.655(10) 1 d . . P B 3
F7B F 0.977(2) 1.0702(17) 0.6683(13) 0.076(6) Uani 0.345(10) 1 d . . P B 4
F8B F 0.9645(18) 1.1177(13) 0.7685(16) 0.099(8) Uani 0.345(10) 1 d . . P B 4
F9B F 1.1860(11) 1.0644(12) 0.7295(11) 0.099(5) Uani 0.345(10) 1 d . . P B 4
F10B F 1.1606(15) 1.0553(14) 0.8350(10) 0.109(6) Uani 0.345(10) 1 d . . P B 4
F11B F 1.1684(12) 0.8909(8) 0.7196(11) 0.092(5) Uani 0.345(10) 1 d . . P B 4
F12B F 1.2159(13) 0.8881(17) 0.8308(15) 0.124(10) Uani 0.345(10) 1 d . . P B 4
C31B C 0.994(2) 1.047(2) 0.749(3) 0.0558(13) Uani 0.345(10) 1 d . . P B 4
C33B C 1.1363(16) 0.9194(11) 0.7719(12) 0.0558(13) Uani 0.345(10) 1 d . . P B 4

loop_
_atom_site_aniso_label
_atom_site_aniso_U_11
_atom_site_aniso_U_22
_atom_site_aniso_U_33
_atom_site_aniso_U_23
_atom_site_aniso_U_13
_atom_site_aniso_U_12
S1 0.0673(7) 0.0438(6) 0.0683(7) -0.0066(5) -0.0028(6) 0.0175(5)
S2 0.0776(9) 0.0862(11) 0.0637(8) -0.0025(7) 0.0010(7) -0.0434(9)
O1 0.0536(17) 0.0385(16) 0.0654(19) -0.0122(14) 0.0122(14) 0.0088(13)
O2 0.070(2) 0.0458(18) 0.064(2) -0.0023(15) 0.0153(17) -0.0250(16)
N1 0.0447(17) 0.0366(16) 0.0443(17) -0.0047(13) 0.0100(14) 0.0027(13)
N2 0.050(2) 0.0429(19) 0.053(2) 0.0020(15) 0.0046(16) -0.0141(16)
C1 0.091(4) 0.052(3) 0.046(2) 0.002(2) 0.002(2) 0.004(3)
C2 0.057(2) 0.042(2) 0.043(2) -0.0040(16) 0.0115(17) -0.0029(18)
C3 0.0429(19) 0.0328(18) 0.052(2) -0.0040(15) 0.0113(16) 0.0033(14)
C4 0.056(2) 0.035(2) 0.051(2) -0.0023(17) 0.0043(18) 0.0082(17)
C5 0.054(2) 0.0341(19) 0.045(2) -0.0021(15) 0.0069(17) 0.0076(16)
C6 0.072(3) 0.037(2) 0.043(2) -0.0036(17) 0.005(2) -0.0019(19)
C7 0.075(3) 0.044(3) 0.059(3) -0.006(2) -0.005(2) 0.007(2)
C8 0.098(5) 0.069(4) 0.069(4) -0.008(3) -0.009(3) 0.021(3)
C9 0.084(3) 0.036(2) 0.044(2) -0.0028(18) 0.006(2) 0.002(2)
C10 0.179(8) 0.041(3) 0.046(3) -0.002(2) 0.019(4) 0.012(4)
C11 0.131(6) 0.035(2) 0.053(3) -0.006(2) 0.004(3) 0.008(3)
C12 0.129(6) 0.054(3) 0.047(3) -0.012(2) 0.015(3) 0.013(3)
C13 0.069(3) 0.044(2) 0.044(2) -0.0057(18) 0.002(2) 0.006(2)
C14 0.069(4) 0.136(7) 0.073(4) 0.002(4) -0.007(3) -0.038(4)
C15 0.071(4) 0.085(4) 0.061(3) 0.000(3) -0.007(3) -0.024(3)
C16 0.061(3) 0.049(2) 0.048(2) -0.008(2) 0.0025(19) -0.001(2)
C17 0.050(2) 0.038(2) 0.048(2) -0.0060(16) 0.0065(17) -0.0082(17)
C18 0.054(2) 0.043(2) 0.052(2) -0.0039(18) 0.0017(19) -0.0117(18)
C19 0.045(2) 0.038(2) 0.055(2) -0.0045(17) 0.0060(18) -0.0089(16)
C20 0.062(3) 0.055(3) 0.050(2) -0.002(2) 0.010(2) -0.014(2)
C21 0.070(3) 0.077(4) 0.071(3) -0.022(3) 0.006(3) 0.015(3)
C101 0.047(2) 0.048(2) 0.054(2) -0.0010(19) 0.0027(18) -0.0023(19)
C102 0.072(3) 0.052(3) 0.067(3) -0.009(2) 0.007(3) -0.009(2)
C103 0.088(4) 0.047(3) 0.091(4) -0.018(3) 0.005(4) -0.011(3)
C104 0.062(3) 0.055(3) 0.125(6) -0.006(4) -0.002(4) -0.016(3)
C105 0.067(4) 0.071(4) 0.133(7) 0.016(4) 0.027(4) -0.020(3)
C106 0.065(3) 0.067(4) 0.095(4) 0.004(3) 0.030(3) -0.012(3)
C201 0.075(3) 0.039(2) 0.0376(19) -0.0021(16) 0.0066(19) 0.000(2)
C202 0.125(5) 0.043(3) 0.050(3) 0.001(2) 0.018(3) -0.005(3)
C203 0.148(7) 0.052(3) 0.058(3) 0.002(3) 0.003(4) 0.034(4)
C204 0.102(5) 0.094(5) 0.060(3) -0.002(3) 0.002(3) 0.045(5)
C205 0.071(4) 0.095(5) 0.070(4) 0.000(3) 0.008(3) 0.021(3)
C206 0.058(3) 0.060(3) 0.064(3) 0.013(2) 0.009(2) 0.005(2)
F1 0.400(14) 0.060(3) 0.138(5) -0.007(3) 0.178(8) -0.032(5)
F2 0.291(9) 0.051(2) 0.079(3) -0.006(2) -0.068(4) 0.034(4)
F3 0.160(5) 0.113(4) 0.099(3) -0.026(3) 0.040(3) -0.039(4)
F4 0.203(6) 0.070(3) 0.060(2) -0.0015(18) 0.009(3) 0.047(3)
F5 0.245(7) 0.055(2) 0.057(2) -0.0098(17) -0.008(3) -0.019(3)
F6 0.192(6) 0.084(3) 0.157(5) 0.007(3) 0.102(5) 0.051(4)
S3 0.0575(6) 0.0422(5) 0.0463(5) -0.0101(4) -0.0001(4) -0.0049(5)
S4 0.0524(6) 0.0629(8) 0.0617(7) 0.0208(6) 0.0098(5) -0.0108(5)
O3 0.0457(15) 0.0384(16) 0.068(2) -0.0062(14) 0.0068(14) -0.0094(12)
N3 0.0472(18) 0.0327(16) 0.060(2) -0.0040(15) 0.0171(16) -0.0059(13)
C22 0.051(2) 0.054(3) 0.075(3) -0.001(2) 0.008(2) 0.008(2)
C23 0.0420(19) 0.0358(19) 0.057(2) -0.0033(16) 0.0146(17) -0.0039(15)
C24 0.0441(19) 0.0309(17) 0.0441(19) 0.0014(14) 0.0031(15) -0.0032(14)
C25 0.050(2) 0.0327(18) 0.0430(19) -0.0055(14) 0.0059(16) -0.0025(15)
C26 0.051(2) 0.0323(17) 0.0412(19) -0.0078(14) 0.0121(16) -0.0056(15)
C27 0.052(2) 0.0318(17) 0.0423(18) -0.0040(14) 0.0125(16) 0.0003(15)
C28 0.062(2) 0.039(2) 0.0398(18) -0.0088(16) 0.0092(17) -0.0016(18)
C29 0.098(4) 0.047(3) 0.045(2) -0.018(2) 0.009(3) 0.005(3)
C30 0.057(2) 0.038(2) 0.048(2) -0.0104(16) 0.0216(18) -0.0068(17)
C32 0.064(3) 0.048(3) 0.074(3) -0.008(2) 0.031(3) -0.014(2)
C34 0.047(2) 0.045(2) 0.064(3) -0.004(2) 0.0220(19) -0.0058(18)
C35 0.064(3) 0.090(4) 0.052(3) 0.018(3) 0.021(2) 0.005(3)
C36 0.047(2) 0.059(3) 0.047(2) 0.013(2) 0.0078(17) -0.0051(19)
C37 0.044(2) 0.044(2) 0.056(2) 0.0035(18) 0.0121(18) -0.0060(17)
C38 0.0407(19) 0.039(2) 0.059(2) 0.0057(17) 0.0076(17) -0.0055(15)
C39 0.043(2) 0.045(2) 0.061(3) 0.0088(19) 0.0038(18) -0.0103(17)
C301 0.051(2) 0.050(2) 0.051(2) 0.0009(19) 0.0163(18) -0.0010(19)
C302 0.079(4) 0.065(3) 0.061(3) 0.008(3) 0.017(3) 0.015(3)
C303 0.077(4) 0.109(6) 0.065(4) 0.017(4) 0.007(3) 0.023(4)
C304 0.083(4) 0.129(7) 0.049(3) -0.006(4) 0.013(3) -0.013(4)
C305 0.083(4) 0.082(4) 0.057(3) -0.017(3) 0.020(3) -0.014(3)
C306 0.066(3) 0.051(3) 0.055(2) -0.006(2) 0.017(2) -0.008(2)
C401 0.155(5) 0.078(3) 0.145(5) -0.027(3) 0.075(4) -0.017(3)
C402 0.155(5) 0.078(3) 0.145(5) -0.027(3) 0.075(4) -0.017(3)
C403 0.155(5) 0.078(3) 0.145(5) -0.027(3) 0.075(4) -0.017(3)
C404 0.155(5) 0.078(3) 0.145(5) -0.027(3) 0.075(4) -0.017(3)
C405 0.155(5) 0.078(3) 0.145(5) -0.027(3) 0.075(4) -0.017(3)
C406 0.155(5) 0.078(3) 0.145(5) -0.027(3) 0.075(4) -0.017(3)
C411 0.155(5) 0.078(3) 0.145(5) -0.027(3) 0.075(4) -0.017(3)
C412 0.155(5) 0.078(3) 0.145(5) -0.027(3) 0.075(4) -0.017(3)
C413 0.155(5) 0.078(3) 0.145(5) -0.027(3) 0.075(4) -0.017(3)
C414 0.155(5) 0.078(3) 0.145(5) -0.027(3) 0.075(4) -0.017(3)
C415 0.155(5) 0.078(3) 0.145(5) -0.027(3) 0.075(4) -0.017(3)
C416 0.155(5) 0.078(3) 0.145(5) -0.027(3) 0.075(4) -0.017(3)
F7A 0.103(6) 0.058(5) 0.082(8) 0.015(5) 0.013(6) -0.007(4)
F8A 0.065(5) 0.054(5) 0.103(6) -0.043(4) 0.025(4) -0.011(3)
F9A 0.096(5) 0.080(5) 0.089(4) 0.013(3) 0.061(4) -0.001(4)
F10A 0.062(3) 0.050(3) 0.123(6) -0.010(3) 0.025(3) -0.020(2)
F11A 0.053(3) 0.061(3) 0.118(7) -0.020(5) 0.036(5) -0.007(2)
F12A 0.060(3) 0.072(4) 0.064(3) 0.001(3) 0.002(2) -0.017(2)
C31A 0.052(3) 0.044(2) 0.080(3) -0.012(2) 0.032(4) -0.004(2)
C33A 0.052(3) 0.044(2) 0.080(3) -0.012(2) 0.032(4) -0.004(2)
F7B 0.078(8) 0.070(13) 0.080(13) 0.029(9) 0.021(9) -0.023(9)
F8B 0.076(12) 0.038(7) 0.20(3) -0.041(13) 0.073(14) -0.010(7)
F9B 0.072(7) 0.077(9) 0.164(15) 0.006(10) 0.058(8) -0.024(7)
F10B 0.090(10) 0.113(13) 0.108(11) -0.068(10) 0.002(8) -0.012(9)
F11B 0.088(8) 0.061(6) 0.161(15) -0.028(8) 0.090(10) -0.017(6)
F12B 0.048(8) 0.122(17) 0.17(2) 0.061(17) -0.027(11) -0.021(9)
C31B 0.052(3) 0.044(2) 0.080(3) -0.012(2) 0.032(4) -0.004(2)
C33B 0.052(3) 0.044(2) 0.080(3) -0.012(2) 0.032(4) -0.004(2)

loop_
_atom_type_symbol
_atom_type_description
_atom_type_scat_dispersion_real
_atom_type_scat_dispersion_imag
_atom_type_scat_source
C C 0.0001 0.0005 'International Tables Vol C Tables 4.2.6.8 and 6.1.1.4'
H H 0.0000 0.0000 'International Tables Vol C Tables 4.2.6.8 and 6.1.1.4'
N N 0.0009 0.0011 'International Tables Vol C Tables 4.2.6.8 and 6.1.1.4'
S S 0.0476 0.0435 'International Tables Vol C Tables 4.2.6.8 and 6.1.1.4'
O O 0.0021 0.0020 'International Tables Vol C Tables 4.2.6.8 and 6.1.1.4'
F F 0.0041 0.0033 'International Tables Vol C Tables 4.2.6.8 and 6.1.1.4'

loop_
_geom_angle_atom_site_label_1
_geom_angle_atom_site_label_2
_geom_angle_atom_site_label_3
_geom_angle
_geom_angle_site_symmetry_1
_geom_angle_site_symmetry_3
_geom_angle_publ_flag
C4 S1 C7 92.1(2) . . ?
C15 S2 C18 91.7(3) . . ?
C3 N1 C2 119.4(4) . . ?
C3 N1 H1 120.3 . . ?
C2 N1 H1 120.3 . . ?
C19 N2 C20 121.0(4) . . ?
C19 N2 H2 119.5 . . ?
C20 N2 H2 119.5 . . ?
C2 C1 H1A 109.5 . . ?
C2 C1 H1B 109.5 . . ?
H1A C1 H1B 109.5 . . ?
C2 C1 H1C 109.5 . . ?
H1A C1 H1C 109.5 . . ?
H1B C1 H1C 109.5 . . ?
N1 C2 C101 111.8(4) . . ?
N1 C2 C1 108.2(4) . . ?
C101 C2 C1 113.6(4) . . ?
N1 C2 H2A 107.7 . . ?
C101 C2 H2A 107.7 . . ?
C1 C2 H2A 107.7 . . ?
O1 C3 N1 122.6(4) . . ?
O1 C3 C4 119.4(4) . . ?
N1 C3 C4 118.0(4) . . ?
C5 C4 C3 130.7(4) . . ?
C5 C4 S1 111.9(3) . . ?
C3 C4 S1 117.2(3) . . ?
C4 C5 C6 112.0(4) . . ?
C4 C5 H5 124.0 . . ?
C6 C5 H5 124.0 . . ?
C7 C6 C5 113.6(4) . . ?
C7 C6 C9 125.2(4) . . ?
C5 C6 C9 121.2(4) . . ?
C6 C7 C8 132.2(5) . . ?
C6 C7 S1 110.2(4) . . ?
C8 C7 S1 117.6(4) . . ?
C7 C8 H8A 109.5 . . ?
C7 C8 H8B 109.5 . . ?
H8A C8 H8B 109.5 . . ?
C7 C8 H8C 109.5 . . ?
H8A C8 H8C 109.5 . . ?
H8B C8 H8C 109.5 . . ?
C13 C9 C6 129.9(5) . . ?
C13 C9 C10 110.3(5) . . ?
C6 C9 C10 119.7(4) . . ?
F2 C10 F1 104.9(7) . . ?
F2 C10 C9 113.6(8) . . ?
F1 C10 C9 113.6(7) . . ?
F2 C10 C11 110.1(7) . . ?
F1 C10 C11 108.5(8) . . ?
C9 C10 C11 106.1(5) . . ?
F3 C11 F4 107.9(6) . . ?
F3 C11 C12 107.5(6) . . ?
F4 C11 C12 112.9(7) . . ?
F3 C11 C10 110.6(8) . . ?
F4 C11 C10 114.3(5) . . ?
C12 C11 C10 103.5(5) . . ?
F5 C12 F6 103.3(6) . . ?
F5 C12 C13 113.8(5) . . ?
F6 C12 C13 112.7(7) . . ?
F5 C12 C11 112.6(7) . . ?
F6 C12 C11 109.0(6) . . ?
C13 C12 C11 105.5(5) . . ?
C9 C13 C16 127.9(5) . . ?
C9 C13 C12 111.2(5) . . ?
C16 C13 C12 120.7(5) . . ?
C15 C14 H14A 109.5 . . ?
C15 C14 H14B 109.5 . . ?
H14A C14 H14B 109.5 . . ?
C15 C14 H14C 109.5 . . ?
H14A C14 H14C 109.5 . . ?
H14B C14 H14C 109.5 . . ?
C16 C15 C14 127.3(7) . . ?
C16 C15 S2 112.1(4) . . ?
C14 C15 S2 120.6(5) . . ?
C15 C16 C17 111.5(5) . . ?
C15 C16 C13 125.6(5) . . ?
C17 C16 C13 122.9(4) . . ?
C18 C17 C16 113.0(4) . . ?
C18 C17 H17 123.5 . . ?
C16 C17 H17 123.5 . . ?
C17 C18 C19 130.9(4) . . ?
C17 C18 S2 111.7(4) . . ?
C19 C18 S2 117.3(4) . . ?
O2 C19 N2 123.3(5) . . ?
O2 C19 C18 120.6(4) . . ?
N2 C19 C18 116.0(4) . . ?
N2 C20 C201 112.2(4) . . ?
N2 C20 C21 108.4(5) . . ?
C201 C20 C21 112.4(4) . . ?
N2 C20 H20 107.9 . . ?
C201 C20 H20 107.9 . . ?
C21 C20 H20 107.9 . . ?
C20 C21 H21A 109.5 . . ?
C20 C21 H21B 109.5 . . ?
H21A C21 H21B 109.5 . . ?
C20 C21 H21C 109.5 . . ?
H21A C21 H21C 109.5 . . ?
H21B C21 H21C 109.5 . . ?
C102 C101 C106 119.2(5) . . ?
C102 C101 C2 118.7(5) . . ?
C106 C101 C2 122.1(5) . . ?
C101 C102 C103 121.0(6) . . ?
C101 C102 H102 119.5 . . ?
C103 C102 H102 119.5 . . ?
C104 C103 C102 119.8(7) . . ?
C104 C103 H103 120.1 . . ?
C102 C103 H103 120.1 . . ?
C103 C104 C105 120.4(6) . . ?
C103 C104 H104 119.8 . . ?
C105 C104 H104 119.8 . . ?
C104 C105 C106 120.3(8) . . ?
C104 C105 H105 119.8 . . ?
C106 C105 H105 119.8 . . ?
C101 C106 C105 119.2(7) . . ?
C101 C106 H106 120.4 . . ?
C105 C106 H106 120.4 . . ?
C202 C201 C206 118.2(6) . . ?
C202 C201 C20 121.7(6) . . ?
C206 C201 C20 120.2(4) . . ?
C201 C202 C203 120.6(7) . . ?
C201 C202 H202 119.7 . . ?
C203 C202 H202 119.7 . . ?
C202 C203 C204 120.1(6) . . ?
C202 C203 H203 120.0 . . ?
C204 C203 H203 120.0 . . ?
C205 C204 C203 119.7(7) . . ?
C205 C204 H204 120.1 . . ?
C203 C204 H204 120.1 . . ?
C204 C205 C206 121.1(8) . . ?
C204 C205 H205 119.5 . . ?
C206 C205 H205 119.5 . . ?
C201 C206 C205 120.3(6) . . ?
C201 C206 H206 119.8 . . ?
C205 C206 H206 119.8 . . ?
C28 S3 C25 92.6(2) . . ?
C39 S4 C36 92.8(2) . . ?
C24 N3 C23 123.9(4) . . ?
C24 N3 H3 118.1 . . ?
C23 N3 H3 118.1 . . ?
C23 C22 H22A 109.5 . . ?
C23 C22 H22B 109.5 . . ?
H22A C22 H22B 109.5 . . ?
C23 C22 H22C 109.5 . . ?
H22A C22 H22C 109.5 . . ?
H22B C22 H22C 109.5 . . ?
N3 C23 C22 110.4(4) . . ?
N3 C23 C301 106.5(3) . . ?
C22 C23 C301 115.6(4) . . ?
N3 C23 H23 108.0 . . ?
C22 C23 H23 108.0 . . ?
C301 C23 H23 108.0 . . ?
O3 C24 N3 122.9(4) . . ?
O3 C24 C25 121.6(4) . . ?
N3 C24 C25 115.3(4) . . ?
C26 C25 C24 129.1(4) . . ?
C26 C25 S3 110.7(3) . . ?
C24 C25 S3 119.7(3) . . ?
C25 C26 C27 113.1(4) . . ?
C25 C26 H26 123.4 . . ?
C27 C26 H26 123.4 . . ?
C28 C27 C26 112.8(4) . . ?
C28 C27 C30 124.8(4) . . ?
C26 C27 C30 122.3(4) . . ?
C27 C28 C29 129.0(5) . . ?
C27 C28 S3 110.7(3) . . ?
C29 C28 S3 120.3(4) . . ?
C28 C29 H29A 109.5 . . ?
C28 C29 H29B 109.5 . . ?
H29A C29 H29B 109.5 . . ?
C28 C29 H29C 109.5 . . ?
H29A C29 H29C 109.5 . . ?
H29B C29 H29C 109.5 . . ?
C34 C30 C31B 116.3(13) . . ?
C34 C30 C27 126.6(4) . . ?
C31B C30 C27 116.8(12) . . ?
C34 C30 C31A 108.4(7) . . ?
C27 C30 C31A 125.0(7) . . ?
F10B C32 F9B 110.5(14) . . ?
F10A C32 F9A 107.0(6) . . ?
F10A C32 C31A 118.1(10) . . ?
F9A C32 C31A 105.7(12) . . ?
F10B C32 C33B 111.9(13) . . ?
F9B C32 C33B 117.7(11) . . ?
F10A C32 C33A 112.4(6) . . ?
F9A C32 C33A 106.6(6) . . ?
C31A C32 C33A 106.4(8) . . ?
F10B C32 C31B 98(2) . . ?
F9B C32 C31B 112.8(18) . . ?
C33B C32 C31B 104.4(15) . . ?
C30 C34 C37 128.8(4) . . ?
C30 C34 C33B 107.3(8) . . ?
C37 C34 C33B 121.4(8) . . ?
C30 C34 C33A 111.2(5) . . ?
C37 C34 C33A 119.6(5) . . ?
C36 C35 H35A 109.5 . . ?
C36 C35 H35B 109.5 . . ?
H35A C35 H35B 109.5 . . ?
C36 C35 H35C 109.5 . . ?
H35A C35 H35C 109.5 . . ?
H35B C35 H35C 109.5 . . ?
C37 C36 C35 129.4(5) . . ?
C37 C36 S4 110.1(4) . . ?
C35 C36 S4 120.5(4) . . ?
C36 C37 C38 113.2(4) . . ?
C36 C37 C34 124.0(5) . . ?
C38 C37 C34 122.7(4) . . ?
C39 C38 C37 112.7(4) . . ?
C39 C38 H38 123.7 . . ?
C37 C38 H38 123.7 . . ?
C40B C39 C38 143.6(9) . . ?
C38 C39 C40A 128.3(5) . . ?
C40B C39 S4 104.7(9) . . ?
C38 C39 S4 111.2(4) . . ?
C40A C39 S4 120.5(4) . . ?
C302 C301 C306 118.6(5) . . ?
C302 C301 C23 119.1(5) . . ?
C306 C301 C23 122.0(4) . . ?
C301 C302 C303 120.9(6) . . ?
C301 C302 H302 119.6 . . ?
C303 C302 H302 119.6 . . ?
C304 C303 C302 119.8(7) . . ?
C304 C303 H303 120.1 . . ?
C302 C303 H303 120.1 . . ?
C305 C304 C303 120.4(6) . . ?
C305 C304 H304 119.8 . . ?
C303 C304 H304 119.8 . . ?
C304 C305 C306 119.4(7) . . ?
C304 C305 H305 120.3 . . ?
C306 C305 H305 120.3 . . ?
C301 C306 C305 120.8(6) . . ?
C301 C306 H306 119.6 . . ?
C305 C306 H306 119.6 . . ?
C40A N4A C41A 122.8(6) . . ?
C40A N4A H4A 118.6 . . ?
C41A N4A H4A 118.6 . . ?
O4A C40A N4A 123.4(6) . . ?
O4A C40A C39 117.9(6) . . ?
N4A C40A C39 118.6(5) . . ?
N4A C41A C401 108.5(6) . . ?
N4A C41A C42A 106.5(9) . . ?
C401 C41A C42A 111.9(8) . . ?
N4A C41A H41A 110.0 . . ?
C401 C41A H41A 110.0 . . ?
C42A C41A H41A 110.0 . . ?
C41A C42A H42A 109.5 . . ?
C41A C42A H42B 109.5 . . ?
H42A C42A H42B 109.5 . . ?
C41A C42A H42C 109.5 . . ?
H42A C42A H42C 109.5 . . ?
H42B C42A H42C 109.5 . . ?
C402 C401 C406 120.0 . . ?
C402 C401 C41A 118.3(7) . . ?
C406 C401 C41A 121.7(7) . . ?
C401 C402 C403 120.0 . . ?
C401 C402 H402 120.0 . . ?
C403 C402 H402 120.0 . . ?
C404 C403 C402 120.0 . . ?
C404 C403 H403 120.0 . . ?
C402 C403 H403 120.0 . . ?
C403 C404 C405 120.0 . . ?
C403 C404 H404 120.0 . . ?
C405 C404 H404 120.0 . . ?
C406 C405 C404 120.0 . . ?
C406 C405 H405 120.0 . . ?
C404 C405 H405 120.0 . . ?
C405 C406 C401 120.0 . . ?
C405 C406 H406 120.0 . . ?
C401 C406 H406 120.0 . . ?
O4B C40B C39 130.4(17) . . ?
O4B C40B N4B 120.3(15) . . ?
C39 C40B N4B 109.3(13) . . ?
C40B N4B C41B 130.7(15) . . ?
C40B N4B H4B 114.6 . . ?
C41B N4B H4B 114.6 . . ?
C411 C41B N4B 119(2) . . ?
C411 C41B C42B 132(3) . . ?
N4B C41B C42B 102.4(18) . . ?
C411 C41B H41B 98.7 . . ?
N4B C41B H41B 98.7 . . ?
C42B C41B H41B 98.7 . . ?
C41B C42B H42D 109.5 . . ?
C41B C42B H42E 109.5 . . ?
H42D C42B H42E 109.5 . . ?
C41B C42B H42F 109.5 . . ?
H42D C42B H42F 109.5 . . ?
H42E C42B H42F 109.5 . . ?
C41B C411 C412 120(3) . . ?
C41B C411 C416 117(3) . . ?
C412 C411 C416 120.0 . . ?
C411 C412 C413 120.0 . . ?
C411 C412 H412 120.0 . . ?
C413 C412 H412 120.0 . . ?
C414 C413 C412 120.0 . . ?
C414 C413 H413 120.0 . . ?
C412 C413 H413 120.0 . . ?
C413 C414 C415 120.0 . . ?
C413 C414 H414 120.0 . . ?
C415 C414 H414 120.0 . . ?
C416 C415 C414 120.0 . . ?
C416 C415 H415 120.0 . . ?
C414 C415 H415 120.0 . . ?
C415 C416 C411 120.0 . . ?
C415 C416 H416 120.0 . . ?
C411 C416 H416 120.0 . . ?
F7A C31A F8A 102.7(13) . . ?
F7A C31A C32 120.0(16) . . ?
F8A C31A C32 105.9(16) . . ?
F7A C31A C30 113.5(16) . . ?
F8A C31A C30 105.8(13) . . ?
C32 C31A C30 107.7(11) . . ?
F11A C33A F12A 107.0(9) . . ?
F11A C33A C34 112.6(7) . . ?
F12A C33A C34 113.0(7) . . ?
F11A C33A C32 111.9(8) . . ?
F12A C33A C32 109.4(6) . . ?
C34 C33A C32 102.9(7) . . ?
F8B C31B C30 129(3) . . ?
F8B C31B F7B 99(3) . . ?
C30 C31B F7B 107(3) . . ?
F8B C31B C32 119(3) . . ?
C30 C31B C32 100.2(19) . . ?
F7B C31B C32 98(2) . . ?
F11B C33B F12B 104(2) . . ?
F11B C33B C32 109.5(14) . . ?
F12B C33B C32 111.3(18) . . ?
F11B C33B C34 118.6(15) . . ?
F12B C33B C34 107.6(16) . . ?
C32 C33B C34 105.7(11) . . ?

loop_
_geom_bond_atom_site_label_1
_geom_bond_atom_site_label_2
_geom_bond_distance
_geom_bond_site_symmetry_2
_geom_bond_publ_flag
S1 C4 1.724(5) . ?
S1 C7 1.732(6) . ?
S2 C15 1.705(7) . ?
S2 C18 1.728(5) . ?
O1 C3 1.242(5) . ?
O2 C19 1.226(6) . ?
N1 C3 1.326(6) . ?
N1 C2 1.463(5) . ?
N1 H1 0.8800 . ?
N2 C19 1.340(6) . ?
N2 C20 1.468(6) . ?
N2 H2 0.8800 . ?
C1 C2 1.528(7) . ?
C1 H1A 0.9800 . ?
C1 H1B 0.9800 . ?
C1 H1C 0.9800 . ?
C2 C101 1.524(7) . ?
C2 H2A 1.0000 . ?
C3 C4 1.473(6) . ?
C4 C5 1.362(6) . ?
C5 C6 1.426(6) . ?
C5 H5 0.9500 . ?
C6 C7 1.376(7) . ?
C6 C9 1.469(6) . ?
C7 C8 1.482(8) . ?
C8 H8A 0.9800 . ?
C8 H8B 0.9800 . ?
C8 H8C 0.9800 . ?
C9 C13 1.346(7) . ?
C9 C10 1.485(8) . ?
C10 F2 1.323(11) . ?
C10 F1 1.341(13) . ?
C10 C11 1.539(8) . ?
C11 F3 1.311(11) . ?
C11 F4 1.315(8) . ?
C11 C12 1.528(10) . ?
C12 F5 1.324(7) . ?
C12 F6 1.347(10) . ?
C12 C13 1.503(7) . ?
C13 C16 1.461(8) . ?
C14 C15 1.475(9) . ?
C14 H14A 0.9800 . ?
C14 H14B 0.9800 . ?
C14 H14C 0.9800 . ?
C15 C16 1.385(8) . ?
C16 C17 1.428(6) . ?
C17 C18 1.355(7) . ?
C17 H17 0.9500 . ?
C18 C19 1.482(7) . ?
C20 C201 1.498(8) . ?
C20 C21 1.520(8) . ?
C20 H20 1.0000 . ?
C21 H21A 0.9800 . ?
C21 H21B 0.9800 . ?
C21 H21C 0.9800 . ?
C101 C102 1.366(8) . ?
C101 C106 1.373(8) . ?
C102 C103 1.408(9) . ?
C102 H102 0.9500 . ?
C103 C104 1.334(12) . ?
C103 H103 0.9500 . ?
C104 C105 1.371(13) . ?
C104 H104 0.9500 . ?
C105 C106 1.411(10) . ?
C105 H105 0.9500 . ?
C106 H106 0.9500 . ?
C201 C202 1.379(7) . ?
C201 C206 1.396(8) . ?
C202 C203 1.389(12) . ?
C202 H202 0.9500 . ?
C203 C204 1.395(14) . ?
C203 H203 0.9500 . ?
C204 C205 1.334(12) . ?
C204 H204 0.9500 . ?
C205 C206 1.397(9) . ?
C205 H205 0.9500 . ?
C206 H206 0.9500 . ?
S3 C28 1.723(5) . ?
S3 C25 1.731(4) . ?
S4 C39 1.712(5) . ?
S4 C36 1.726(6) . ?
O3 C24 1.248(5) . ?
N3 C24 1.336(5) . ?
N3 C23 1.467(6) . ?
N3 H3 0.8800 . ?
C22 C23 1.507(7) . ?
C22 H22A 0.9800 . ?
C22 H22B 0.9800 . ?
C22 H22C 0.9800 . ?
C23 C301 1.525(7) . ?
C23 H23 1.0000 . ?
C24 C25 1.463(6) . ?
C25 C26 1.363(6) . ?
C26 C27 1.428(6) . ?
C26 H26 0.9500 . ?
C27 C28 1.374(6) . ?
C27 C30 1.452(6) . ?
C28 C29 1.494(6) . ?
C29 H29A 0.9800 . ?
C29 H29B 0.9800 . ?
C29 H29C 0.9800 . ?
C30 C34 1.358(7) . ?
C30 C31B 1.45(3) . ?
C30 C31A 1.524(17) . ?
C32 F10B 1.290(15) . ?
C32 F9B 1.332(14) . ?
C32 F10A 1.342(8) . ?
C32 F9A 1.376(8) . ?
C32 C31A 1.460(14) . ?
C32 C33B 1.493(17) . ?
C32 C33A 1.538(11) . ?
C32 C31B 1.69(3) . ?
C34 C37 1.475(7) . ?
C34 C33B 1.521(18) . ?
C34 C33A 1.533(10) . ?
C35 C36 1.484(8) . ?
C35 H35A 0.9800 . ?
C35 H35B 0.9800 . ?
C35 H35C 0.9800 . ?
C36 C37 1.387(7) . ?
C37 C38 1.411(7) . ?
C38 C39 1.380(6) . ?
C38 H38 0.9500 . ?
C39 C40B 1.281(16) . ?
C39 C40A 1.541(9) . ?
C301 C302 1.377(8) . ?
C301 C306 1.380(7) . ?
C302 C303 1.395(10) . ?
C302 H302 0.9500 . ?
C303 C304 1.385(13) . ?
C303 H303 0.9500 . ?
C304 C305 1.354(12) . ?
C304 H304 0.9500 . ?
C305 C306 1.420(8) . ?
C305 H305 0.9500 . ?
C306 H306 0.9500 . ?
O4A C40A 1.242(8) . ?
N4A C40A 1.323(9) . ?
N4A C41A 1.460(10) . ?
N4A H4A 0.8800 . ?
C41A C401 1.497(10) . ?
C41A C42A 1.570(17) . ?
C41A H41A 1.0000 . ?
C42A H42A 0.9800 . ?
C42A H42B 0.9800 . ?
C42A H42C 0.9800 . ?
C401 C402 1.3900 . ?
C401 C406 1.3900 . ?
C402 C403 1.3900 . ?
C402 H402 0.9500 . ?
C403 C404 1.3900 . ?
C403 H403 0.9500 . ?
C404 C405 1.3900 . ?
C404 H404 0.9500 . ?
C405 C406 1.3900 . ?
C405 H405 0.9500 . ?
C406 H406 0.9500 . ?
O4B C40B 1.20(2) . ?
C40B N4B 1.36(2) . ?
N4B C41B 1.51(3) . ?
N4B H4B 0.8800 . ?
C41B C411 1.32(4) . ?
C41B C42B 1.57(4) . ?
C41B H41B 1.0000 . ?
C42B H42D 0.9800 . ?
C42B H42E 0.9800 . ?
C42B H42F 0.9800 . ?
C411 C412 1.3900 . ?
C411 C416 1.3900 . ?
C412 C413 1.3900 . ?
C412 H412 0.9500 . ?
C413 C414 1.3900 . ?
C413 H413 0.9500 . ?
C414 C415 1.3900 . ?
C414 H414 0.9500 . ?
C415 C416 1.3900 . ?
C415 H415 0.9500 . ?
C416 H416 0.9500 . ?
F7A C31A 1.27(3) . ?
F8A C31A 1.44(3) . ?
F11A C33A 1.347(11) . ?
F12A C33A 1.366(12) . ?
F7B C31B 1.54(6) . ?
F8B C31B 1.20(4) . ?
F11B C33B 1.26(2) . ?
F12B C33B 1.35(3) . ?

loop_
_geom_torsion_atom_site_label_1
_geom_torsion_atom_site_label_2
_geom_torsion_atom_site_label_3
_geom_torsion_atom_site_label_4
_geom_torsion
_geom_torsion_site_symmetry_1
_geom_torsion_site_symmetry_2
_geom_torsion_site_symmetry_3
_geom_torsion_site_symmetry_4
_geom_torsion_publ_flag
C3 N1 C2 C101 67.8(5) . . . . ?
C3 N1 C2 C1 -166.4(5) . . . . ?
C2 N1 C3 O1 -5.1(7) . . . . ?
C2 N1 C3 C4 175.9(4) . . . . ?
O1 C3 C4 C5 167.5(5) . . . . ?
N1 C3 C4 C5 -13.4(8) . . . . ?
O1 C3 C4 S1 -7.4(6) . . . . ?
N1 C3 C4 S1 171.7(3) . . . . ?
C7 S1 C4 C5 3.9(5) . . . . ?
C7 S1 C4 C3 179.7(4) . . . . ?
C3 C4 C5 C6 -179.8(5) . . . . ?
S1 C4 C5 C6 -4.7(6) . . . . ?
C4 C5 C6 C7 3.3(7) . . . . ?
C4 C5 C6 C9 -177.9(5) . . . . ?
C5 C6 C7 C8 176.1(8) . . . . ?
C9 C6 C7 C8 -2.6(12) . . . . ?
C5 C6 C7 S1 -0.4(7) . . . . ?
C9 C6 C7 S1 -179.1(5) . . . . ?
C4 S1 C7 C6 -2.0(5) . . . . ?
C4 S1 C7 C8 -179.0(6) . . . . ?
C7 C6 C9 C13 -45.2(10) . . . . ?
C5 C6 C9 C13 136.2(6) . . . . ?
C7 C6 C9 C10 137.6(7) . . . . ?
C5 C6 C9 C10 -41.0(9) . . . . ?
C13 C9 C10 F2 -106.8(7) . . . . ?
C6 C9 C10 F2 70.9(10) . . . . ?
C13 C9 C10 F1 133.4(7) . . . . ?
C6 C9 C10 F1 -48.9(10) . . . . ?
C13 C9 C10 C11 14.3(9) . . . . ?
C6 C9 C10 C11 -168.0(6) . . . . ?
F2 C10 C11 F3 -139.9(8) . . . . ?
F1 C10 C11 F3 -25.7(8) . . . . ?
C9 C10 C11 F3 96.7(8) . . . . ?
F2 C10 C11 F4 -18.0(12) . . . . ?
F1 C10 C11 F4 96.3(10) . . . . ?
C9 C10 C11 F4 -141.3(8) . . . . ?
F2 C10 C11 C12 105.2(8) . . . . ?
F1 C10 C11 C12 -140.6(7) . . . . ?
C9 C10 C11 C12 -18.2(9) . . . . ?
F3 C11 C12 F5 23.4(8) . . . . ?
F4 C11 C12 F5 -95.5(8) . . . . ?
C10 C11 C12 F5 140.4(7) . . . . ?
F3 C11 C12 F6 137.4(7) . . . . ?
F4 C11 C12 F6 18.6(8) . . . . ?
C10 C11 C12 F6 -105.5(7) . . . . ?
F3 C11 C12 C13 -101.3(6) . . . . ?
F4 C11 C12 C13 139.8(6) . . . . ?
C10 C11 C12 C13 15.7(8) . . . . ?
C6 C9 C13 C16 -5.0(10) . . . . ?
C10 C9 C13 C16 172.3(6) . . . . ?
C6 C9 C13 C12 178.5(6) . . . . ?
C10 C9 C13 C12 -4.1(8) . . . . ?
F5 C12 C13 C9 -131.8(7) . . . . ?
F6 C12 C13 C9 111.0(6) . . . . ?
C11 C12 C13 C9 -7.9(8) . . . . ?
F5 C12 C13 C16 51.5(10) . . . . ?
F6 C12 C13 C16 -65.8(7) . . . . ?
C11 C12 C13 C16 175.4(6) . . . . ?
C18 S2 C15 C16 -0.3(6) . . . . ?
C18 S2 C15 C14 -179.3(8) . . . . ?
C14 C15 C16 C17 177.9(8) . . . . ?
S2 C15 C16 C17 -1.0(8) . . . . ?
C14 C15 C16 C13 -1.4(13) . . . . ?
S2 C15 C16 C13 179.7(5) . . . . ?
C9 C13 C16 C15 -49.7(10) . . . . ?
C12 C13 C16 C15 126.4(7) . . . . ?
C9 C13 C16 C17 131.0(6) . . . . ?
C12 C13 C16 C17 -52.8(8) . . . . ?
C15 C16 C17 C18 2.2(7) . . . . ?
C13 C16 C17 C18 -178.4(5) . . . . ?
C16 C17 C18 C19 -179.1(5) . . . . ?
C16 C17 C18 S2 -2.5(6) . . . . ?
C15 S2 C18 C17 1.6(5) . . . . ?
C15 S2 C18 C19 178.8(5) . . . . ?
C20 N2 C19 O2 -0.2(8) . . . . ?
C20 N2 C19 C18 176.5(5) . . . . ?
C17 C18 C19 O2 177.1(6) . . . . ?
S2 C18 C19 O2 0.6(7) . . . . ?
C17 C18 C19 N2 0.3(8) . . . . ?
S2 C18 C19 N2 -176.3(4) . . . . ?
C19 N2 C20 C201 102.7(5) . . . . ?
C19 N2 C20 C21 -132.5(5) . . . . ?
N1 C2 C101 C102 -147.6(5) . . . . ?
C1 C2 C101 C102 89.6(6) . . . . ?
N1 C2 C101 C106 34.1(7) . . . . ?
C1 C2 C101 C106 -88.8(6) . . . . ?
C106 C101 C102 C103 -2.5(9) . . . . ?
C2 C101 C102 C103 179.1(6) . . . . ?
C101 C102 C103 C104 1.3(10) . . . . ?
C102 C103 C104 C105 1.0(11) . . . . ?
C103 C104 C105 C106 -2.0(12) . . . . ?
C102 C101 C106 C105 1.5(9) . . . . ?
C2 C101 C106 C105 179.8(6) . . . . ?
C104 C105 C106 C101 0.8(11) . . . . ?
N2 C20 C201 C202 -120.4(5) . . . . ?
C21 C20 C201 C202 117.1(6) . . . . ?
N2 C20 C201 C206 60.6(6) . . . . ?
C21 C20 C201 C206 -61.9(7) . . . . ?
C206 C201 C202 C203 1.0(8) . . . . ?
C20 C201 C202 C203 -178.0(5) . . . . ?
C201 C202 C203 C204 -1.2(9) . . . . ?
C202 C203 C204 C205 1.5(11) . . . . ?
C203 C204 C205 C206 -1.7(11) . . . . ?
C202 C201 C206 C205 -1.2(8) . . . . ?
C20 C201 C206 C205 177.9(6) . . . . ?
C204 C205 C206 C201 1.5(10) . . . . ?
C24 N3 C23 C22 -104.9(5) . . . . ?
C24 N3 C23 C301 128.8(4) . . . . ?
C23 N3 C24 O3 11.0(7) . . . . ?
C23 N3 C24 C25 -165.4(4) . . . . ?
O3 C24 C25 C26 -156.0(5) . . . . ?
N3 C24 C25 C26 20.5(7) . . . . ?
O3 C24 C25 S3 15.3(6) . . . . ?
N3 C24 C25 S3 -168.3(3) . . . . ?
C28 S3 C25 C26 1.6(4) . . . . ?
C28 S3 C25 C24 -171.1(4) . . . . ?
C24 C25 C26 C27 168.8(4) . . . . ?
S3 C25 C26 C27 -3.1(5) . . . . ?
C25 C26 C27 C28 3.4(6) . . . . ?
C25 C26 C27 C30 -173.6(4) . . . . ?
C26 C27 C28 C29 178.3(5) . . . . ?
C30 C27 C28 C29 -4.8(8) . . . . ?
C26 C27 C28 S3 -2.0(5) . . . . ?
C30 C27 C28 S3 174.8(4) . . . . ?
C25 S3 C28 C27 0.3(4) . . . . ?
C25 S3 C28 C29 179.9(4) . . . . ?
C28 C27 C30 C34 -53.7(7) . . . . ?
C26 C27 C30 C34 122.9(5) . . . . ?
C28 C27 C30 C31B 133(2) . . . . ?
C26 C27 C30 C31B -51(2) . . . . ?
C28 C27 C30 C31A 128.9(13) . . . . ?
C26 C27 C30 C31A -54.5(14) . . . . ?
C31B C30 C34 C37 175(2) . . . . ?
C27 C30 C34 C37 1.6(8) . . . . ?
C31A C30 C34 C37 179.4(11) . . . . ?
C31B C30 C34 C33B -23(2) . . . . ?
C27 C30 C34 C33B 163.6(9) . . . . ?
C27 C30 C34 C33A -170.8(5) . . . . ?
C31A C30 C34 C33A 7.0(13) . . . . ?
C39 S4 C36 C37 0.6(4) . . . . ?
C39 S4 C36 C35 179.2(4) . . . . ?
C35 C36 C37 C38 179.8(5) . . . . ?
S4 C36 C37 C38 -1.6(5) . . . . ?
C35 C36 C37 C34 1.1(8) . . . . ?
S4 C36 C37 C34 179.6(4) . . . . ?
C30 C34 C37 C36 -53.3(8) . . . . ?
C33B C34 C37 C36 147.0(11) . . . . ?
C33A C34 C37 C36 118.6(7) . . . . ?
C30 C34 C37 C38 128.1(5) . . . . ?
C33B C34 C37 C38 -31.7(12) . . . . ?
C33A C34 C37 C38 -60.0(8) . . . . ?
C36 C37 C38 C39 2.2(6) . . . . ?
C34 C37 C38 C39 -179.1(4) . . . . ?
C37 C38 C39 C40B -171.9(13) . . . . ?
C37 C38 C39 C40A 176.3(5) . . . . ?
C37 C38 C39 S4 -1.7(5) . . . . ?
C36 S4 C39 C40B 174.7(7) . . . . ?
C36 S4 C39 C38 0.7(4) . . . . ?
C36 S4 C39 C40A -177.5(4) . . . . ?
N3 C23 C301 C302 -55.6(6) . . . . ?
C22 C23 C301 C302 -178.7(5) . . . . ?
N3 C23 C301 C306 118.3(5) . . . . ?
C22 C23 C301 C306 -4.8(7) . . . . ?
C306 C301 C302 C303 1.0(9) . . . . ?
C23 C301 C302 C303 175.0(6) . . . . ?
C301 C302 C303 C304 -1.8(11) . . . . ?
C302 C303 C304 C305 1.3(12) . . . . ?
C303 C304 C305 C306 0.1(11) . . . . ?
C302 C301 C306 C305 0.4(8) . . . . ?
C23 C301 C306 C305 -173.4(5) . . . . ?
C304 C305 C306 C301 -1.0(9) . . . . ?
C41A N4A C40A O4A -1.7(10) . . . . ?
C41A N4A C40A C39 -178.3(6) . . . . ?
C38 C39 C40A O4A -173.6(5) . . . . ?
S4 C39 C40A O4A 4.2(7) . . . . ?
C38 C39 C40A N4A 3.2(8) . . . . ?
S4 C39 C40A N4A -179.0(4) . . . . ?
C40A N4A C41A C401 152.5(7) . . . . ?
C40A N4A C41A C42A -86.9(9) . . . . ?
N4A C41A C401 C402 -78.8(7) . . . . ?
C42A C41A C401 C402 164.0(8) . . . . ?
N4A C41A C401 C406 102.0(7) . . . . ?
C42A C41A C401 C406 -15.2(11) . . . . ?
C406 C401 C402 C403 0.0 . . . . ?
C41A C401 C402 C403 -179.3(7) . . . . ?
C401 C402 C403 C404 0.0 . . . . ?
C402 C403 C404 C405 0.0 . . . . ?
C403 C404 C405 C406 0.0 . . . . ?
C404 C405 C406 C401 0.0 . . . . ?
C402 C401 C406 C405 0.0 . . . . ?
C41A C401 C406 C405 179.2(7) . . . . ?
C38 C39 C40B O4B -179.2(12) . . . . ?
S4 C39 C40B O4B 10(2) . . . . ?
C38 C39 C40B N4B 1(2) . . . . ?
S4 C39 C40B N4B -170.0(10) . . . . ?
O4B C40B N4B C41B 7(3) . . . . ?
C39 C40B N4B C41B -173.2(17) . . . . ?
C40B N4B C41B C411 95(3) . . . . ?
C40B N4B C41B C42B -111(2) . . . . ?
N4B C41B C411 C412 27(4) . . . . ?
C42B C41B C411 C412 -118(3) . . . . ?
N4B C41B C411 C416 -170.4(19) . . . . ?
C42B C41B C411 C416 44(4) . . . . ?
C41B C411 C412 C413 162(4) . . . . ?
C416 C411 C412 C413 0.0 . . . . ?
C411 C412 C413 C414 0.0 . . . . ?
C412 C413 C414 C415 0.0 . . . . ?
C413 C414 C415 C416 0.0 . . . . ?
C414 C415 C416 C411 0.0 . . . . ?
C41B C411 C416 C415 -162(4) . . . . ?
C412 C411 C416 C415 0.0 . . . . ?
F10A C32 C31A F7A 86(2) . . . . ?
F9A C32 C31A F7A -34(2) . . . . ?
C33A C32 C31A F7A -146.8(16) . . . . ?
F10A C32 C31A F8A -29.4(18) . . . . ?
F9A C32 C31A F8A -149.0(12) . . . . ?
C33A C32 C31A F8A 97.9(12) . . . . ?
F10A C32 C31A C30 -142.3(11) . . . . ?
F9A C32 C31A C30 98.1(14) . . . . ?
C33A C32 C31A C30 -14.9(18) . . . . ?
C34 C30 C31A F7A 140.6(12) . . . . ?
C27 C30 C31A F7A -42(2) . . . . ?
C34 C30 C31A F8A -107.6(10) . . . . ?
C27 C30 C31A F8A 70.2(18) . . . . ?
C34 C30 C31A C32 5.3(18) . . . . ?
C27 C30 C31A C32 -176.9(8) . . . . ?
C30 C34 C33A F11A -136.4(8) . . . . ?
C37 C34 C33A F11A 50.4(11) . . . . ?
C30 C34 C33A F12A 102.2(7) . . . . ?
C37 C34 C33A F12A -71.0(8) . . . . ?
C30 C34 C33A C32 -15.7(8) . . . . ?
C37 C34 C33A C32 171.1(5) . . . . ?
F10A C32 C33A F11A -90.1(9) . . . . ?
F9A C32 C33A F11A 26.9(10) . . . . ?
C31A C32 C33A F11A 139.3(12) . . . . ?
F10A C32 C33A F12A 28.3(9) . . . . ?
F9A C32 C33A F12A 145.3(7) . . . . ?
C31A C32 C33A F12A -102.3(14) . . . . ?
F10A C32 C33A C34 148.8(7) . . . . ?
F9A C32 C33A C34 -94.3(7) . . . . ?
C31A C32 C33A C34 18.2(12) . . . . ?
C34 C30 C31B F8B -131(4) . . . . ?
C27 C30 C31B F8B 43(6) . . . . ?
C34 C30 C31B F7B 111.6(19) . . . . ?
C27 C30 C31B F7B -74(2) . . . . ?
C34 C30 C31B C32 10(3) . . . . ?
C27 C30 C31B C32 -175.6(13) . . . . ?
F10B C32 C31B F8B 38(4) . . . . ?
F9B C32 C31B F8B -78(4) . . . . ?
C33B C32 C31B F8B 153(4) . . . . ?
F10B C32 C31B C30 -108(3) . . . . ?
F9B C32 C31B C30 135(2) . . . . ?
C33B C32 C31B C30 7(3) . . . . ?
F10B C32 C31B F7B 143(2) . . . . ?
F9B C32 C31B F7B 27(2) . . . . ?
C33B C32 C31B F7B -102.0(19) . . . . ?
F10B C32 C33B F11B -145.1(17) . . . . ?
F9B C32 C33B F11B -16(2) . . . . ?
C31B C32 C33B F11B 110.4(19) . . . . ?
F10B C32 C33B F12B -31(2) . . . . ?
F9B C32 C33B F12B 99(2) . . . . ?
C31B C32 C33B F12B -135(3) . . . . ?
F10B C32 C33B C34 86.0(17) . . . . ?
F9B C32 C33B C34 -144.4(13) . . . . ?
C31B C32 C33B C34 -18(3) . . . . ?
C30 C34 C33B F11B -98.0(17) . . . . ?
C37 C34 C33B F11B 66(2) . . . . ?
C30 C34 C33B F12B 144.4(17) . . . . ?
C37 C34 C33B F12B -52(2) . . . . ?
C30 C34 C33B C32 25.4(14) . . . . ?
C37 C34 C33B C32 -171.1(8) . . . . ?
